data_4074715
loop_
_publ_author_name
'Chen, Ming-Chou'
'Roberts, John A. S.'
'Seyam, Afif M.'
'Li, Liting'
'Zuccaccia, Cristiano'
'Stahl, Nicholas G.'
'Marks, Tobin J.'

_publ_section_title
;
 Diversity in Weakly Coordinating Anions. Mono- and Polynuclear
 Halo(perfluoroaryl)metalates as Cocatalysts for Stereospecific Olefin
 Polymerization:&#x00A0; Synthesis, Structure, and Reactivity
;
_journal_issue 11
_journal_name_full Organometallics
_journal_page_first 2833
_journal_paper_doi 10.1021/om0508334
_journal_volume 25
_journal_year 2006
_chemical_formula_sum 'C105 H30 Al3 F47'
_chemical_formula_weight 2265.23
_chemical_name_systematic
; 
 ? 
;
_space_group_IT_number 2
_symmetry_cell_setting triclinic
_symmetry_space_group_name_Hall '-P 1'
_symmetry_space_group_name_H-M 'P -1'
_atom_sites_solution_hydrogens geom
_atom_sites_solution_primary direct
_atom_sites_solution_secondary difmap
_audit_creation_method SHELXL-97
_cell_angle_alpha 85.8182(15)
_cell_angle_beta 87.6169(16)
_cell_angle_gamma 76.1506(15)
_cell_formula_units_Z 2
_cell_length_a 12.6562(11)
_cell_length_b 13.2621(12)
_cell_length_c 30.7946(27)
_cell_measurement_temperature 153(2)
_cell_volume 5003.6(8)
_computing_cell_refinement 'Bruker SMART'
_computing_data_collection 'Bruker SMART'
_computing_data_reduction 'Bruker SHELXTL'
_computing_molecular_graphics 'Bruker SHELXTL'
_computing_publication_material 'Bruker SHELXTL'
_computing_structure_refinement 'SHELXL-97 (Sheldrick, 1997)'
_computing_structure_solution 'SHELXS-97 (Sheldrick, 1990)'
_diffrn_ambient_temperature 153(2)
_diffrn_measured_fraction_theta_full 0.996
_diffrn_measured_fraction_theta_max 0.889
_diffrn_measurement_device_type 'CCD area detector'
_diffrn_measurement_method 'phi and omega scans'
_diffrn_radiation_monochromator graphite
_diffrn_radiation_source 'fine-focus sealed tube'
_diffrn_radiation_type MoK\a
_diffrn_radiation_wavelength 0.71069
_diffrn_reflns_av_R_equivalents 0.0789
_diffrn_reflns_av_sigmaI/netI 0.0989
_diffrn_reflns_limit_h_max 16
_diffrn_reflns_limit_h_min -16
_diffrn_reflns_limit_k_max 17
_diffrn_reflns_limit_k_min -17
_diffrn_reflns_limit_l_max 41
_diffrn_reflns_limit_l_min -40
_diffrn_reflns_number 46426
_diffrn_reflns_theta_full 25.00
_diffrn_reflns_theta_max 28.92
_diffrn_reflns_theta_min 1.33
_exptl_absorpt_coefficient_mu 0.173
_exptl_absorpt_correction_T_max 0.9789
_exptl_absorpt_correction_T_min 0.9377
_exptl_absorpt_correction_type integration
_exptl_crystal_colour orange
_exptl_crystal_density_diffrn 1.504
_exptl_crystal_density_method 'not measured'
_exptl_crystal_description plate
_exptl_crystal_F_000 2244
_exptl_crystal_size_max 0.442
_exptl_crystal_size_mid 0.158
_exptl_crystal_size_min 0.128
_refine_diff_density_max 1.947
_refine_diff_density_min -0.540
_refine_diff_density_rms 0.133
_refine_ls_extinction_method none
_refine_ls_goodness_of_fit_ref 1.018
_refine_ls_hydrogen_treatment constr
_refine_ls_matrix_type full
_refine_ls_number_parameters 1433
_refine_ls_number_reflns 23459
_refine_ls_number_restraints 0
_refine_ls_restrained_S_all 1.018
_refine_ls_R_factor_all 0.1399
_refine_ls_R_factor_gt 0.0815
_refine_ls_shift/su_max 0.004
_refine_ls_shift/su_mean 0.000
_refine_ls_structure_factor_coef Fsqd
_refine_ls_weighting_details 'calc w=1/[\s^2^(Fo^2^)+(0.1635P)^2^+0.0000P] where P=(Fo^2^+2Fc^2^)/3'
_refine_ls_weighting_scheme calc
_refine_ls_wR_factor_gt 0.2389
_refine_ls_wR_factor_ref 0.2808
_reflns_number_gt 12242
_reflns_number_total 23459
_reflns_threshold_expression >2sigma(I)
_cod_data_source_file om0508334si20050927_045821.cif
_cod_data_source_block 10
_cod_depositor_comments
;
The following automatic conversions were performed:

'_symmetry_cell_setting' value 'Triclinic' changed to 'triclinic'
according to /home/saulius/struct/CIF-dictionaries/cif_core.dic
dictionary named 'cif_core.dic' version 2.4.1 from 2010-06-29.

Automatic conversion script
Id: cif_fix_values 1715 2011-07-08 13:25:40Z adriana 
;
_cod_original_cell_volume 5003.6(13)
_cod_original_sg_symbol_H-M P-1
_cod_database_code 4074715

loop_
_symmetry_equiv_pos_as_xyz
'x, y, z'
'-x, -y, -z'

loop_
_atom_site_label
_atom_site_type_symbol
_atom_site_fract_x
_atom_site_fract_y
_atom_site_fract_z
_atom_site_U_iso_or_equiv
_atom_site_adp_type
_atom_site_occupancy
_atom_site_symmetry_multiplicity
_atom_site_calc_flag
_atom_site_refinement_flags
Al1 Al 0.76895(9) 0.96450(9) 0.15874(4) 0.0278(3) Uani 1 1 d .
Al2 Al 0.78842(10) 0.98113(8) 0.27694(4) 0.0287(3) Uani 1 1 d .
Al3 Al 0.75195(10) 1.02615(9) 0.39404(4) 0.0307(3) Uani 1 1 d .
C1 C 0.8657(3) 1.0451(3) 0.12632(13) 0.0310(8) Uani 1 1 d .
C2 C 0.8825(3) 1.1343(3) 0.14176(13) 0.0324(9) Uani 1 1 d .
C3 C 0.9596(4) 1.1854(3) 0.12501(15) 0.0393(10) Uani 1 1 d .
C4 C 1.0214(3) 1.1480(3) 0.08950(15) 0.0385(10) Uani 1 1 d .
C5 C 1.0056(3) 1.0624(3) 0.07151(14) 0.0375(9) Uani 1 1 d .
C6 C 0.9289(3) 1.0122(3) 0.08991(13) 0.0331(9) Uani 1 1 d .
C7 C 0.8158(3) 0.8135(3) 0.14663(13) 0.0320(9) Uani 1 1 d .
C8 C 0.9116(3) 0.7547(3) 0.16301(14) 0.0352(9) Uani 1 1 d .
C9 C 0.9466(4) 0.6489(3) 0.16102(15) 0.0396(10) Uani 1 1 d .
C10 C 0.8830(4) 0.5969(3) 0.13973(17) 0.0443(11) Uani 1 1 d .
C11 C 0.7886(4) 0.6520(3) 0.12175(15) 0.0395(10) Uani 1 1 d .
C12 C 0.7560(3) 0.7584(3) 0.12512(13) 0.0329(9) Uani 1 1 d .
C13 C 0.6102(3) 1.0239(3) 0.15234(13) 0.0305(8) Uani 1 1 d .
C14 C 0.5349(3) 0.9725(3) 0.17069(13) 0.0328(9) Uani 1 1 d .
C15 C 0.4223(4) 1.0105(4) 0.16814(15) 0.0404(10) Uani 1 1 d .
C16 C 0.3826(3) 1.1047(4) 0.14557(16) 0.0413(10) Uani 1 1 d .
C17 C 0.4536(4) 1.1596(3) 0.12708(15) 0.0393(10) Uani 1 1 d .
C18 C 0.5649(3) 1.1188(3) 0.13093(14) 0.0358(9) Uani 1 1 d .
C19 C 0.8808(3) 1.0840(3) 0.26788(13) 0.0297(8) Uani 1 1 d .
C20 C 0.8488(3) 1.1853(3) 0.27953(13) 0.0307(8) Uani 1 1 d .
C21 C 0.9094(4) 1.2595(3) 0.27159(14) 0.0358(9) Uani 1 1 d .
C22 C 1.0097(4) 1.2314(4) 0.25090(15) 0.0422(10) Uani 1 1 d .
C23 C 1.0462(4) 1.1314(4) 0.23807(16) 0.0429(11) Uani 1 1 d .
C24 C 0.9811(3) 1.0610(3) 0.24720(14) 0.0366(9) Uani 1 1 d .
C25 C 0.8658(3) 0.8308(3) 0.28771(13) 0.0322(9) Uani 1 1 d .
C26 C 0.9560(4) 0.7987(3) 0.31371(15) 0.0388(10) Uani 1 1 d .
C27 C 1.0079(4) 0.6959(4) 0.32338(16) 0.0466(11) Uani 1 1 d .
C28 C 0.9733(4) 0.6187(3) 0.30479(17) 0.0444(11) Uani 1 1 d .
C29 C 0.8850(4) 0.6458(3) 0.27772(14) 0.0376(10) Uani 1 1 d .
C30 C 0.8331(3) 0.7495(3) 0.27098(13) 0.0324(9) Uani 1 1 d .
C31 C 0.6257(3) 1.0278(3) 0.27564(13) 0.0311(8) Uani 1 1 d .
C32 C 0.5578(4) 0.9758(3) 0.30000(14) 0.0392(10) Uani 1 1 d .
C33 C 0.4462(4) 1.0109(5) 0.30273(17) 0.0513(12) Uani 1 1 d .
C34 C 0.3971(4) 1.1006(5) 0.2811(2) 0.0607(15) Uani 1 1 d .
C35 C 0.4597(4) 1.1563(4) 0.25517(16) 0.0479(12) Uani 1 1 d .
C36 C 0.5711(4) 1.1177(3) 0.25340(13) 0.0358(9) Uani 1 1 d .
C37 C 0.8147(3) 1.1488(3) 0.40043(13) 0.0320(9) Uani 1 1 d .
C38 C 0.7637(4) 1.2397(3) 0.41972(13) 0.0351(9) Uani 1 1 d .
C39 C 0.8053(4) 1.3258(3) 0.42020(15) 0.0419(11) Uani 1 1 d .
C40 C 0.9047(4) 1.3248(3) 0.40049(15) 0.0435(11) Uani 1 1 d .
C41 C 0.9622(4) 1.2366(4) 0.38109(15) 0.0421(10) Uani 1 1 d .
C42 C 0.9163(4) 1.1509(3) 0.38272(14) 0.0368(9) Uani 1 1 d .
C43 C 0.8321(3) 0.8992(3) 0.42848(13) 0.0329(9) Uani 1 1 d .
C44 C 0.8874(4) 0.9042(3) 0.46520(14) 0.0381(10) Uani 1 1 d .
C45 C 0.9485(4) 0.8173(4) 0.48858(16) 0.0482(12) Uani 1 1 d .
C46 C 0.9584(4) 0.7216(4) 0.47359(18) 0.0537(13) Uani 1 1 d .
C47 C 0.9048(5) 0.7116(3) 0.43669(18) 0.0550(14) Uani 1 1 d .
C48 C 0.8409(4) 0.7999(3) 0.41582(14) 0.0432(11) Uani 1 1 d .
C49 C 0.5909(4) 1.0546(3) 0.40527(14) 0.0353(9) Uani 1 1 d .
C50 C 0.5384(4) 0.9934(4) 0.43305(16) 0.0441(11) Uani 1 1 d .
C51 C 0.4294(4) 1.0170(4) 0.44249(18) 0.0546(13) Uani 1 1 d .
C52 C 0.3644(4) 1.1077(4) 0.42336(18) 0.0541(13) Uani 1 1 d .
C53 C 0.4107(4) 1.1719(4) 0.39595(17) 0.0479(11) Uani 1 1 d .
C54 C 0.5211(4) 1.1444(3) 0.38765(14) 0.0379(9) Uani 1 1 d .
C55 C 0.3831(3) 0.5942(3) 0.13965(12) 0.0308(8) Uani 1 1 d .
C56 C 0.3084(3) 0.5290(3) 0.13510(14) 0.0346(9) Uani 1 1 d .
C57 C 0.3028(4) 0.4474(3) 0.16751(16) 0.0402(10) Uani 1 1 d .
H57 H 0.3474 0.4359 0.1923 0.048 Uiso 1 1 calc R
C58 C 0.2316(4) 0.3857(4) 0.16224(19) 0.0493(12) Uani 1 1 d .
H58 H 0.2262 0.3320 0.1839 0.059 Uiso 1 1 calc R
C59 C 0.1687(4) 0.4004(4) 0.1262(2) 0.0583(15) Uani 1 1 d .
H59 H 0.1209 0.3562 0.1231 0.070 Uiso 1 1 calc R
C60 C 0.1733(4) 0.4790(4) 0.0940(2) 0.0576(14) Uani 1 1 d .
H60 H 0.1303 0.4875 0.0689 0.069 Uiso 1 1 calc R
C61 C 0.2410(4) 0.5445(4) 0.09911(16) 0.0457(11) Uani 1 1 d .
H61 H 0.2419 0.6005 0.0780 0.055 Uiso 1 1 calc R
C62 C 0.3499(3) 0.7034(3) 0.12387(14) 0.0361(9) Uani 1 1 d .
C63 C 0.2429(4) 0.7584(3) 0.13029(16) 0.0418(10) Uani 1 1 d .
H63 H 0.1913 0.7237 0.1439 0.050 Uiso 1 1 calc R
C64 C 0.2107(4) 0.8627(4) 0.11718(17) 0.0495(12) Uani 1 1 d .
H64 H 0.1384 0.9006 0.1230 0.059 Uiso 1 1 calc R
C65 C 0.2843(4) 0.9116(4) 0.09551(17) 0.0511(12) Uani 1 1 d .
H65 H 0.2612 0.9827 0.0853 0.061 Uiso 1 1 calc R
C66 C 0.3914(4) 0.8586(4) 0.08848(15) 0.0451(11) Uani 1 1 d .
H66 H 0.4414 0.8928 0.0734 0.054 Uiso 1 1 calc R
C67 C 0.4249(4) 0.7546(3) 0.10381(13) 0.0366(9) Uani 1 1 d .
H67 H 0.4990 0.7186 0.1006 0.044 Uiso 1 1 calc R
C68 C 0.4883(3) 0.5539(3) 0.15866(13) 0.0329(9) Uani 1 1 d .
C69 C 0.5379(4) 0.6187(3) 0.18065(13) 0.0362(9) Uani 1 1 d .
H69 H 0.5035 0.6905 0.1815 0.043 Uiso 1 1 calc R
C70 C 0.6342(4) 0.5800(4) 0.20066(16) 0.0479(11) Uani 1 1 d .
H70 H 0.6662 0.6243 0.2159 0.057 Uiso 1 1 calc R
C71 C 0.6860(4) 0.4747(4) 0.19882(18) 0.0563(13) Uani 1 1 d .
H71 H 0.7532 0.4480 0.2130 0.068 Uiso 1 1 calc R
C72 C 0.6409(4) 0.4087(4) 0.1766(2) 0.0577(14) Uani 1 1 d .
H72 H 0.6775 0.3376 0.1751 0.069 Uiso 1 1 calc R
C73 C 0.5419(4) 0.4479(3) 0.15683(16) 0.0433(11) Uani 1 1 d .
H73 H 0.5098 0.4031 0.1419 0.052 Uiso 1 1 calc R
C74 C 0.3950(3) 0.5802(3) 0.41681(13) 0.0347(9) Uani 1 1 d .
C75 C 0.3688(4) 0.4957(3) 0.44434(15) 0.0427(10) Uani 1 1 d .
C76 C 0.4519(4) 0.4158(4) 0.46278(15) 0.0478(11) Uani 1 1 d .
H76 H 0.5261 0.4179 0.4582 0.057 Uiso 1 1 calc R
C77 C 0.4242(5) 0.3335(4) 0.48787(18) 0.0616(15) Uani 1 1 d .
H77 H 0.4798 0.2797 0.5009 0.074 Uiso 1 1 calc R
C78 C 0.3176(6) 0.3297(5) 0.4939(2) 0.082(2) Uani 1 1 d .
H78 H 0.2999 0.2736 0.5113 0.098 Uiso 1 1 calc R
C79 C 0.2343(5) 0.4071(5) 0.4747(2) 0.078(2) Uani 1 1 d .
H79 H 0.1605 0.4029 0.4785 0.094 Uiso 1 1 calc R
C80 C 0.2605(4) 0.4902(4) 0.4500(2) 0.0600(15) Uani 1 1 d .
H80 H 0.2044 0.5434 0.4370 0.072 Uiso 1 1 calc R
C81 C 0.4924(3) 0.5612(3) 0.38929(13) 0.0338(9) Uani 1 1 d .
C82 C 0.5340(4) 0.4623(3) 0.37220(14) 0.0360(9) Uani 1 1 d .
H82 H 0.4969 0.4083 0.3785 0.043 Uiso 1 1 calc R
C83 C 0.6271(4) 0.4445(3) 0.34674(15) 0.0414(10) Uani 1 1 d .
H83 H 0.6541 0.3786 0.3352 0.050 Uiso 1 1 calc R
C84 C 0.6819(4) 0.5230(4) 0.33783(16) 0.0469(11) Uani 1 1 d .
H84 H 0.7467 0.5100 0.3203 0.056 Uiso 1 1 calc R
C85 C 0.6437(4) 0.6209(4) 0.35414(17) 0.0466(11) Uani 1 1 d .
H85 H 0.6827 0.6736 0.3481 0.056 Uiso 1 1 calc R
C86 C 0.5486(4) 0.6403(3) 0.37912(15) 0.0414(10) Uani 1 1 d .
H86 H 0.5208 0.7073 0.3895 0.050 Uiso 1 1 calc R
C87 C 0.3240(3) 0.6825(3) 0.41820(14) 0.0357(9) Uani 1 1 d .
C88 C 0.2729(4) 0.7167(3) 0.45730(15) 0.0421(10) Uani 1 1 d .
H88 H 0.2847 0.6712 0.4830 0.051 Uiso 1 1 calc R
C89 C 0.2060(4) 0.8144(4) 0.45950(18) 0.0510(12) Uani 1 1 d .
H89 H 0.1753 0.8380 0.4866 0.061 Uiso 1 1 calc R
C90 C 0.1837(4) 0.8790(4) 0.42086(17) 0.0465(11) Uani 1 1 d .
H90 H 0.1354 0.9458 0.4216 0.056 Uiso 1 1 calc R
C91 C 0.2319(4) 0.8452(4) 0.38180(17) 0.0446(11) Uani 1 1 d .
H91 H 0.2156 0.8889 0.3558 0.054 Uiso 1 1 calc R
C92 C 0.3034(3) 0.7492(3) 0.37998(15) 0.0382(10) Uani 1 1 d .
H92 H 0.3384 0.7282 0.3532 0.046 Uiso 1 1 calc R
C1S C 0.3264(5) 0.5717(4) 0.27221(17) 0.0588(14) Uani 1 1 d .
C2S C 0.2269(5) 0.6249(5) 0.2559(2) 0.0710(17) Uani 1 1 d .
C3S C 0.2056(6) 0.7286(6) 0.2469(2) 0.083(2) Uani 1 1 d .
C4S C 0.2833(7) 0.7847(5) 0.2515(2) 0.076(2) Uani 1 1 d .
C5S C 0.3875(6) 0.7323(5) 0.26747(18) 0.0724(18) Uani 1 1 d .
C6S C 0.4087(5) 0.6236(5) 0.27732(16) 0.0600(14) Uani 1 1 d .
C7S C 0.3463(8) 0.4559(6) 0.2864(2) 0.095(2) Uani 1 1 d .
C8S C 0.9464(8) 0.3077(8) -0.0038(3) 0.052(3) Uani 0.50 1 d P
C9S C 0.8959(8) 0.2451(6) -0.0183(3) 0.042(2) Uani 0.50 1 d P
C10S C 0.7762(10) 0.2413(7) 0.0051(3) 0.051(3) Uani 0.50 1 d P
C11S C 0.7463(9) 0.2971(10) 0.0358(4) 0.065(4) Uani 0.50 1 d P
C12S C 0.8083(9) 0.3649(7) 0.0517(4) 0.050(2) Uani 0.50 1 d P
C13S C 0.8982(11) 0.3749(7) 0.0325(3) 0.062(4) Uani 0.50 1 d P
C14S C 1.0452(10) 0.3115(10) -0.0233(4) 0.073(4) Uani 0.50 1 d P
C15S C 0.5704(14) 0.5670(14) 0.0000(6) 0.039(4) Uiso 0.25 1 d P
C16S C 0.5477(13) 0.5065(12) 0.0388(5) 0.032(3) Uiso 0.25 1 d P
C17S C 0.4763(14) 0.4438(13) 0.0357(6) 0.037(4) Uiso 0.25 1 d P
C18S C 0.6427(15) 0.6245(14) -0.0004(6) 0.042(4) Uiso 0.25 1 d P
C19S C 0.5998(12) 0.0098(11) 0.0176(5) 0.081(4) Uiso 0.50 1 d P
C20S C 0.5001(7) 0.0784(7) 0.0206(3) 0.0387(19) Uiso 0.50 1 d P
C21S C 0.4113(12) 0.0839(12) 0.0084(5) 0.083(4) Uiso 0.50 1 d P
F1 F 0.79292(18) 0.96725(16) 0.21383(7) 0.0319(5) Uani 1 1 d .
F2 F 0.77611(19) 0.99930(17) 0.33981(7) 0.0340(5) Uani 1 1 d .
F3 F 0.8201(2) 1.17707(18) 0.17579(8) 0.0407(6) Uani 1 1 d .
F4 F 0.9734(3) 1.2717(2) 0.14247(10) 0.0566(8) Uani 1 1 d .
F5 F 1.1001(2) 1.1942(2) 0.07283(10) 0.0562(8) Uani 1 1 d .
F6 F 1.0668(2) 1.0248(2) 0.03658(9) 0.0545(7) Uani 1 1 d .
F7 F 0.9177(2) 0.9264(2) 0.07112(9) 0.0507(7) Uani 1 1 d .
F8 F 0.97881(19) 0.80236(19) 0.18310(9) 0.0446(6) Uani 1 1 d .
F9 F 1.0400(2) 0.5949(2) 0.17962(12) 0.0626(8) Uani 1 1 d .
F10 F 0.9141(3) 0.4933(2) 0.13718(13) 0.0687(9) Uani 1 1 d .
F11 F 0.7272(2) 0.6017(2) 0.10035(10) 0.0559(8) Uani 1 1 d .
F12 F 0.6607(2) 0.8082(2) 0.10699(9) 0.0452(6) Uani 1 1 d .
F13 F 0.6300(2) 1.17839(19) 0.11250(9) 0.0470(6) Uani 1 1 d .
F14 F 0.4157(2) 1.2505(2) 0.10450(10) 0.0549(7) Uani 1 1 d .
F15 F 0.2751(2) 1.1412(2) 0.14132(11) 0.0581(8) Uani 1 1 d .
F16 F 0.3536(2) 0.9573(2) 0.18718(10) 0.0523(7) Uani 1 1 d .
F17 F 0.5690(2) 0.87947(19) 0.19281(8) 0.0433(6) Uani 1 1 d .
F18 F 0.74986(19) 1.21837(18) 0.29996(8) 0.0375(5) Uani 1 1 d .
F19 F 0.8720(2) 1.35684(18) 0.28436(9) 0.0496(7) Uani 1 1 d .
F20 F 1.0701(3) 1.3013(2) 0.24277(11) 0.0641(8) Uani 1 1 d .
F21 F 1.1418(2) 1.1044(3) 0.21634(11) 0.0671(9) Uani 1 1 d .
F22 F 1.0221(2) 0.9640(2) 0.23347(10) 0.0503(7) Uani 1 1 d .
F23 F 0.9961(2) 0.87091(19) 0.33209(9) 0.0502(7) Uani 1 1 d .
F24 F 1.0941(3) 0.6699(2) 0.34963(11) 0.0622(8) Uani 1 1 d .
F25 F 1.0241(3) 0.5183(2) 0.31225(11) 0.0647(9) Uani 1 1 d .
F26 F 0.8513(2) 0.57180(18) 0.25825(9) 0.0477(6) Uani 1 1 d .
F27 F 0.7431(2) 0.77044(18) 0.24597(8) 0.0374(5) Uani 1 1 d .
F28 F 0.6019(2) 0.8864(2) 0.32343(9) 0.0525(7) Uani 1 1 d .
F29 F 0.3857(3) 0.9573(3) 0.32790(13) 0.0848(12) Uani 1 1 d .
F30 F 0.2877(2) 1.1378(3) 0.28297(14) 0.0886(12) Uani 1 1 d .
F31 F 0.4111(3) 1.2447(2) 0.23191(11) 0.0710(9) Uani 1 1 d .
F32 F 0.6275(2) 1.17585(19) 0.22821(8) 0.0452(6) Uani 1 1 d .
F33 F 0.6640(2) 1.2466(2) 0.43983(8) 0.0455(6) Uani 1 1 d .
F34 F 0.7498(3) 1.41164(19) 0.43983(9) 0.0546(7) Uani 1 1 d .
F35 F 0.9477(3) 1.4080(2) 0.40026(11) 0.0653(9) Uani 1 1 d .
F36 F 1.0597(2) 1.2335(2) 0.36275(10) 0.0607(8) Uani 1 1 d .
F37 F 0.9776(2) 1.0647(2) 0.36479(9) 0.0459(6) Uani 1 1 d .
F38 F 0.8830(3) 0.9965(2) 0.48158(9) 0.0608(8) Uani 1 1 d .
F39 F 0.9971(3) 0.8280(3) 0.52514(11) 0.0765(11) Uani 1 1 d .
F40 F 1.0205(3) 0.6370(3) 0.49460(13) 0.0848(12) Uani 1 1 d .
F41 F 0.9119(4) 0.6172(2) 0.42220(12) 0.0968(14) Uani 1 1 d .
F42 F 0.7829(3) 0.7868(2) 0.38175(9) 0.0731(11) Uani 1 1 d .
F43 F 0.5963(2) 0.9028(2) 0.45271(11) 0.0631(8) Uani 1 1 d .
F44 F 0.3835(3) 0.9550(3) 0.47002(12) 0.0768(10) Uani 1 1 d .
F45 F 0.2562(3) 1.1324(3) 0.43258(13) 0.0826(11) Uani 1 1 d .
F46 F 0.3484(3) 1.2600(3) 0.37766(12) 0.0717(9) Uani 1 1 d .
F47 F 0.5622(2) 1.20930(19) 0.35997(8) 0.0449(6) Uani 1 1 d .

loop_
_atom_site_aniso_label
_atom_site_aniso_U_11
_atom_site_aniso_U_22
_atom_site_aniso_U_33
_atom_site_aniso_U_23
_atom_site_aniso_U_13
_atom_site_aniso_U_12
Al1 0.0293(6) 0.0234(6) 0.0320(6) -0.0005(4) -0.0017(5) -0.0091(5)
Al2 0.0331(6) 0.0200(5) 0.0335(6) 0.0004(4) -0.0046(5) -0.0077(5)
Al3 0.0382(7) 0.0236(6) 0.0314(6) -0.0005(5) -0.0065(5) -0.0090(5)
C1 0.029(2) 0.027(2) 0.036(2) 0.0016(16) -0.0038(16) -0.0047(16)
C2 0.032(2) 0.026(2) 0.037(2) 0.0033(16) -0.0032(17) -0.0057(16)
C3 0.043(2) 0.029(2) 0.049(3) 0.0033(18) -0.006(2) -0.0162(18)
C4 0.033(2) 0.042(2) 0.045(2) 0.0101(19) -0.0030(18) -0.0199(19)
C5 0.032(2) 0.041(2) 0.036(2) 0.0064(18) -0.0006(17) -0.0066(18)
C6 0.035(2) 0.029(2) 0.036(2) 0.0008(16) -0.0002(17) -0.0099(17)
C7 0.031(2) 0.028(2) 0.039(2) -0.0048(16) 0.0039(17) -0.0108(16)
C8 0.033(2) 0.034(2) 0.042(2) -0.0075(18) -0.0006(18) -0.0133(18)
C9 0.034(2) 0.034(2) 0.051(3) -0.0071(19) 0.0020(19) -0.0075(18)
C10 0.043(3) 0.026(2) 0.066(3) -0.012(2) 0.013(2) -0.0129(19)
C11 0.041(2) 0.038(2) 0.047(3) -0.0129(19) 0.005(2) -0.021(2)
C12 0.029(2) 0.034(2) 0.037(2) -0.0067(17) 0.0011(16) -0.0099(17)
C13 0.031(2) 0.029(2) 0.033(2) -0.0047(16) 0.0000(16) -0.0087(16)
C14 0.036(2) 0.031(2) 0.032(2) -0.0015(16) -0.0006(17) -0.0083(17)
C15 0.035(2) 0.042(2) 0.048(3) -0.010(2) 0.0039(19) -0.0151(19)
C16 0.030(2) 0.042(3) 0.052(3) -0.008(2) -0.0036(19) -0.0049(19)
C17 0.035(2) 0.033(2) 0.047(3) -0.0015(18) -0.0050(19) -0.0011(18)
C18 0.038(2) 0.034(2) 0.037(2) -0.0001(17) 0.0018(18) -0.0134(18)
C19 0.035(2) 0.0223(18) 0.033(2) -0.0017(15) -0.0059(16) -0.0073(16)
C20 0.032(2) 0.029(2) 0.033(2) -0.0023(16) -0.0016(16) -0.0098(16)
C21 0.047(2) 0.0218(19) 0.041(2) -0.0016(16) 0.0001(19) -0.0127(17)
C22 0.047(3) 0.041(2) 0.046(3) -0.003(2) 0.003(2) -0.026(2)
C23 0.032(2) 0.049(3) 0.051(3) -0.010(2) 0.0056(19) -0.015(2)
C24 0.036(2) 0.030(2) 0.044(2) -0.0109(18) -0.0014(18) -0.0054(17)
C25 0.034(2) 0.027(2) 0.036(2) 0.0015(16) -0.0053(17) -0.0082(16)
C26 0.039(2) 0.028(2) 0.050(3) -0.0021(18) -0.0101(19) -0.0068(18)
C27 0.047(3) 0.036(2) 0.054(3) 0.007(2) -0.023(2) -0.005(2)
C28 0.048(3) 0.019(2) 0.062(3) 0.0032(19) -0.007(2) -0.0002(18)
C29 0.048(3) 0.027(2) 0.041(2) 0.0002(17) -0.0013(19) -0.0159(18)
C30 0.039(2) 0.0235(19) 0.035(2) 0.0031(16) -0.0050(17) -0.0097(16)
C31 0.035(2) 0.029(2) 0.031(2) -0.0080(16) -0.0022(16) -0.0099(16)
C32 0.047(3) 0.038(2) 0.038(2) -0.0033(18) -0.0039(19) -0.019(2)
C33 0.036(3) 0.070(4) 0.055(3) -0.012(3) 0.004(2) -0.027(2)
C34 0.028(2) 0.083(4) 0.072(4) -0.036(3) -0.006(2) -0.004(3)
C35 0.040(3) 0.048(3) 0.051(3) -0.014(2) -0.013(2) 0.004(2)
C36 0.041(2) 0.032(2) 0.033(2) -0.0053(17) -0.0051(18) -0.0054(18)
C37 0.039(2) 0.027(2) 0.030(2) 0.0016(16) -0.0107(17) -0.0084(17)
C38 0.044(2) 0.032(2) 0.031(2) -0.0019(16) -0.0106(18) -0.0099(18)
C39 0.065(3) 0.021(2) 0.040(2) -0.0039(17) -0.013(2) -0.0073(19)
C40 0.065(3) 0.031(2) 0.039(2) 0.0036(18) -0.015(2) -0.021(2)
C41 0.048(3) 0.043(3) 0.041(2) -0.0010(19) -0.008(2) -0.020(2)
C42 0.046(3) 0.026(2) 0.039(2) -0.0030(17) -0.0135(19) -0.0095(18)
C43 0.037(2) 0.031(2) 0.031(2) -0.0013(16) 0.0006(17) -0.0103(17)
C44 0.042(2) 0.036(2) 0.036(2) 0.0055(18) -0.0081(18) -0.0107(19)
C45 0.035(2) 0.053(3) 0.054(3) 0.021(2) -0.014(2) -0.013(2)
C46 0.041(3) 0.048(3) 0.060(3) 0.024(2) 0.006(2) 0.003(2)
C47 0.079(4) 0.022(2) 0.058(3) 0.000(2) 0.025(3) -0.007(2)
C48 0.071(3) 0.032(2) 0.029(2) 0.0020(17) 0.000(2) -0.017(2)
C49 0.041(2) 0.030(2) 0.036(2) -0.0011(17) -0.0066(18) -0.0114(18)
C50 0.044(3) 0.039(2) 0.052(3) 0.010(2) -0.010(2) -0.016(2)
C51 0.053(3) 0.060(3) 0.060(3) 0.004(3) -0.002(2) -0.034(3)
C52 0.034(3) 0.064(3) 0.065(3) 0.001(3) 0.000(2) -0.016(2)
C53 0.037(2) 0.046(3) 0.056(3) -0.001(2) -0.006(2) -0.001(2)
C54 0.041(2) 0.038(2) 0.035(2) 0.0001(18) -0.0026(18) -0.0111(19)
C55 0.033(2) 0.032(2) 0.0284(19) 0.0003(16) 0.0021(16) -0.0115(17)
C56 0.029(2) 0.028(2) 0.046(2) -0.0001(17) 0.0000(18) -0.0071(16)
C57 0.040(2) 0.030(2) 0.051(3) -0.0011(19) 0.007(2) -0.0098(18)
C58 0.038(3) 0.031(2) 0.080(4) 0.000(2) 0.010(2) -0.0134(19)
C59 0.032(2) 0.039(3) 0.107(5) -0.015(3) 0.009(3) -0.014(2)
C60 0.043(3) 0.053(3) 0.083(4) -0.017(3) -0.018(3) -0.015(2)
C61 0.041(3) 0.042(3) 0.056(3) 0.002(2) -0.006(2) -0.015(2)
C62 0.036(2) 0.034(2) 0.041(2) 0.0025(18) -0.0070(18) -0.0113(18)
C63 0.036(2) 0.036(2) 0.054(3) 0.006(2) -0.009(2) -0.0116(19)
C64 0.040(3) 0.039(3) 0.067(3) 0.004(2) -0.012(2) -0.005(2)
C65 0.059(3) 0.033(2) 0.063(3) 0.006(2) -0.018(3) -0.014(2)
C66 0.055(3) 0.040(2) 0.045(3) 0.007(2) -0.008(2) -0.022(2)
C67 0.038(2) 0.038(2) 0.036(2) 0.0035(18) -0.0073(18) -0.0154(19)
C68 0.032(2) 0.031(2) 0.035(2) 0.0035(16) -0.0008(17) -0.0097(17)
C69 0.042(2) 0.034(2) 0.035(2) 0.0034(17) -0.0046(18) -0.0130(18)
C70 0.046(3) 0.051(3) 0.050(3) 0.006(2) -0.012(2) -0.020(2)
C71 0.039(3) 0.060(3) 0.068(3) 0.015(3) -0.018(2) -0.012(2)
C72 0.040(3) 0.036(3) 0.093(4) 0.013(3) -0.009(3) -0.006(2)
C73 0.036(2) 0.034(2) 0.060(3) 0.003(2) -0.003(2) -0.0083(19)
C74 0.037(2) 0.031(2) 0.035(2) -0.0034(17) -0.0022(17) -0.0057(17)
C75 0.047(3) 0.033(2) 0.045(3) 0.0031(19) 0.009(2) -0.0046(19)
C76 0.055(3) 0.039(2) 0.042(3) -0.001(2) 0.008(2) -0.001(2)
C77 0.072(4) 0.045(3) 0.053(3) 0.017(2) 0.017(3) 0.005(3)
C78 0.079(4) 0.048(3) 0.104(5) 0.029(3) 0.037(4) -0.004(3)
C79 0.057(3) 0.055(3) 0.111(5) 0.031(3) 0.030(3) -0.008(3)
C80 0.048(3) 0.035(3) 0.088(4) 0.015(3) 0.020(3) -0.002(2)
C81 0.037(2) 0.030(2) 0.033(2) -0.0008(16) -0.0010(17) -0.0061(17)
C82 0.041(2) 0.026(2) 0.037(2) 0.0003(17) -0.0001(18) -0.0022(17)
C83 0.045(3) 0.033(2) 0.042(2) -0.0038(19) 0.005(2) -0.0032(19)
C84 0.042(3) 0.046(3) 0.048(3) -0.005(2) 0.013(2) -0.003(2)
C85 0.036(2) 0.041(3) 0.064(3) 0.000(2) 0.003(2) -0.014(2)
C86 0.042(2) 0.031(2) 0.052(3) -0.0054(19) -0.002(2) -0.0081(19)
C87 0.036(2) 0.033(2) 0.038(2) -0.0066(17) 0.0033(18) -0.0076(18)
C88 0.045(3) 0.035(2) 0.040(2) -0.0021(19) 0.002(2) 0.000(2)
C89 0.041(3) 0.047(3) 0.061(3) -0.017(2) 0.011(2) -0.002(2)
C90 0.036(2) 0.033(2) 0.068(3) -0.007(2) 0.005(2) -0.0042(19)
C91 0.039(2) 0.038(2) 0.057(3) 0.008(2) -0.002(2) -0.012(2)
C92 0.036(2) 0.034(2) 0.044(2) 0.0021(18) 0.0048(18) -0.0104(18)
C1S 0.076(4) 0.055(3) 0.041(3) -0.013(2) -0.003(3) -0.004(3)
C2S 0.072(4) 0.077(4) 0.058(4) -0.006(3) -0.003(3) -0.005(3)
C3S 0.086(5) 0.080(5) 0.069(4) -0.005(4) 0.005(4) 0.008(4)
C4S 0.100(5) 0.058(4) 0.052(3) 0.011(3) 0.015(3) 0.010(4)
C5S 0.097(5) 0.079(4) 0.043(3) -0.007(3) 0.017(3) -0.026(4)
C6S 0.068(4) 0.074(4) 0.033(3) -0.007(2) 0.007(2) -0.009(3)
C7S 0.146(7) 0.061(4) 0.079(5) -0.002(3) -0.028(5) -0.022(4)
C8S 0.052(6) 0.055(6) 0.035(5) 0.025(4) 0.004(4) 0.009(5)
C9S 0.076(7) 0.018(4) 0.023(4) -0.007(3) -0.027(4) 0.013(4)
C10S 0.079(7) 0.018(4) 0.049(6) 0.005(4) -0.021(5) 0.000(4)
C11S 0.046(6) 0.066(7) 0.067(7) 0.046(6) 0.011(5) 0.001(5)
C12S 0.067(7) 0.023(4) 0.056(6) 0.005(4) -0.019(5) -0.004(4)
C13S 0.111(10) 0.028(5) 0.017(4) -0.005(3) -0.004(5) 0.039(5)
C14S 0.065(7) 0.075(8) 0.052(6) 0.047(6) 0.024(5) 0.016(6)
F1 0.0384(13) 0.0268(11) 0.0315(12) -0.0010(9) -0.0031(10) -0.0097(10)
F2 0.0439(13) 0.0300(12) 0.0308(12) -0.0009(9) -0.0069(10) -0.0135(10)
F3 0.0513(15) 0.0285(12) 0.0426(14) -0.0053(10) 0.0056(11) -0.0106(11)
F4 0.077(2) 0.0406(15) 0.0642(18) -0.0061(13) 0.0010(15) -0.0367(15)
F5 0.0498(16) 0.0618(18) 0.0648(18) 0.0116(14) 0.0012(14) -0.0343(14)
F6 0.0490(16) 0.0667(19) 0.0482(16) -0.0051(14) 0.0168(13) -0.0170(14)
F7 0.0668(18) 0.0437(15) 0.0481(15) -0.0134(12) 0.0148(13) -0.0255(13)
F8 0.0332(13) 0.0382(14) 0.0643(17) -0.0123(12) -0.0091(12) -0.0082(11)
F9 0.0422(16) 0.0391(15) 0.100(2) -0.0134(15) -0.0154(15) 0.0079(12)
F10 0.0590(19) 0.0276(14) 0.122(3) -0.0260(16) 0.0052(18) -0.0090(13)
F11 0.0528(16) 0.0473(16) 0.078(2) -0.0307(15) 0.0006(14) -0.0251(13)
F12 0.0458(15) 0.0426(14) 0.0504(15) -0.0064(12) -0.0121(12) -0.0138(12)
F13 0.0419(14) 0.0354(14) 0.0626(17) 0.0117(12) 0.0014(12) -0.0123(11)
F14 0.0468(16) 0.0386(15) 0.0723(19) 0.0087(13) -0.0064(14) 0.0004(12)
F15 0.0301(14) 0.0546(17) 0.087(2) -0.0052(15) -0.0010(14) -0.0041(12)
F16 0.0376(14) 0.0585(17) 0.0659(18) 0.0000(14) 0.0086(13) -0.0245(13)
F17 0.0460(15) 0.0390(14) 0.0459(14) 0.0097(11) -0.0030(11) -0.0162(11)
F18 0.0393(13) 0.0296(12) 0.0432(13) -0.0061(10) 0.0058(11) -0.0077(10)
F19 0.0647(18) 0.0231(12) 0.0630(17) -0.0042(11) 0.0000(14) -0.0144(12)
F20 0.068(2) 0.0567(18) 0.081(2) -0.0091(16) 0.0149(16) -0.0424(16)
F21 0.0423(16) 0.083(2) 0.085(2) -0.0305(18) 0.0212(15) -0.0278(16)
F22 0.0401(14) 0.0397(15) 0.0718(19) -0.0229(13) 0.0041(13) -0.0059(12)
F23 0.0520(16) 0.0313(13) 0.0691(18) -0.0060(12) -0.0258(14) -0.0086(12)
F24 0.0612(18) 0.0437(16) 0.079(2) 0.0072(14) -0.0363(16) -0.0044(14)
F25 0.074(2) 0.0232(13) 0.091(2) 0.0111(14) -0.0267(17) -0.0008(13)
F26 0.0582(17) 0.0262(12) 0.0627(17) -0.0031(11) -0.0085(13) -0.0170(12)
F27 0.0435(14) 0.0305(12) 0.0413(13) 0.0019(10) -0.0119(11) -0.0143(10)
F28 0.0644(18) 0.0429(15) 0.0557(17) 0.0077(13) 0.0004(14) -0.0274(14)
F29 0.063(2) 0.117(3) 0.092(3) -0.016(2) 0.0206(19) -0.058(2)
F30 0.0303(16) 0.126(3) 0.108(3) -0.039(2) -0.0058(17) -0.0043(18)
F31 0.066(2) 0.0564(19) 0.076(2) -0.0117(16) -0.0251(17) 0.0208(16)
F32 0.0574(16) 0.0317(13) 0.0431(14) 0.0054(11) -0.0019(12) -0.0066(12)
F33 0.0520(16) 0.0378(14) 0.0467(15) -0.0119(11) -0.0004(12) -0.0083(12)
F34 0.082(2) 0.0270(13) 0.0542(17) -0.0094(12) -0.0090(15) -0.0081(13)
F35 0.093(2) 0.0385(15) 0.077(2) -0.0059(14) -0.0073(18) -0.0384(16)
F36 0.0555(18) 0.065(2) 0.072(2) -0.0115(16) 0.0031(15) -0.0334(16)
F37 0.0411(14) 0.0383(14) 0.0592(16) -0.0120(12) -0.0052(12) -0.0080(11)
F38 0.096(2) 0.0474(17) 0.0471(16) -0.0005(13) -0.0273(16) -0.0292(16)
F39 0.075(2) 0.094(3) 0.066(2) 0.0360(18) -0.0424(17) -0.037(2)
F40 0.058(2) 0.058(2) 0.114(3) 0.0501(19) 0.0063(19) 0.0151(16)
F41 0.178(4) 0.0220(15) 0.080(2) -0.0018(15) 0.032(3) -0.010(2)
F42 0.148(3) 0.0421(16) 0.0437(16) 0.0005(13) -0.0200(18) -0.0493(19)
F43 0.0526(17) 0.0502(17) 0.085(2) 0.0287(15) -0.0084(15) -0.0188(14)
F44 0.062(2) 0.089(3) 0.087(2) 0.0262(19) 0.0035(17) -0.0428(19)
F45 0.0397(17) 0.097(3) 0.106(3) 0.009(2) 0.0099(17) -0.0137(18)
F46 0.0508(18) 0.060(2) 0.089(2) 0.0154(17) 0.0000(16) 0.0088(15)
F47 0.0470(15) 0.0358(13) 0.0487(15) 0.0083(11) -0.0017(12) -0.0073(11)

loop_
_atom_type_symbol
_atom_type_description
_atom_type_scat_dispersion_real
_atom_type_scat_dispersion_imag
_atom_type_scat_source
C C 0.0033 0.0016 'International Tables Vol C Tables 4.2.6.8 and 6.1.1.4'
H H 0.0000 0.0000 'International Tables Vol C Tables 4.2.6.8 and 6.1.1.4'
F F 0.0171 0.0103 'International Tables Vol C Tables 4.2.6.8 and 6.1.1.4'
Al Al 0.0645 0.0514 'International Tables Vol C Tables 4.2.6.8 and 6.1.1.4'

loop_
_geom_angle_atom_site_label_1
_geom_angle_atom_site_label_2
_geom_angle_atom_site_label_3
_geom_angle
_geom_angle_site_symmetry_1
_geom_angle_site_symmetry_3
F1 Al1 C13 105.36(15) . .
F1 Al1 C1 106.38(14) . .
C13 Al1 C1 115.48(17) . .
F1 Al1 C7 104.85(15) . .
C13 Al1 C7 113.45(17) . .
C1 Al1 C7 110.36(17) . .
F1 Al2 F2 177.03(12) . .
F1 Al2 C19 89.62(14) . .
F2 Al2 C19 91.16(14) . .
F1 Al2 C31 89.73(14) . .
F2 Al2 C31 87.41(14) . .
C19 Al2 C31 120.77(17) . .
F1 Al2 C25 91.05(14) . .
F2 Al2 C25 91.15(14) . .
C19 Al2 C25 117.04(17) . .
C31 Al2 C25 122.19(17) . .
F2 Al3 C43 105.71(15) . .
F2 Al3 C37 104.77(15) . .
C43 Al3 C37 112.04(17) . .
F2 Al3 C49 107.54(15) . .
C43 Al3 C49 112.26(17) . .
C37 Al3 C49 113.79(18) . .
C2 C1 C6 114.5(4) . .
C2 C1 Al1 121.0(3) . .
C6 C1 Al1 124.2(3) . .
F3 C2 C1 119.5(3) . .
F3 C2 C3 116.2(4) . .
C1 C2 C3 124.3(4) . .
F4 C3 C4 120.3(4) . .
F4 C3 C2 121.2(4) . .
C4 C3 C2 118.5(4) . .
F5 C4 C5 119.7(4) . .
F5 C4 C3 120.3(4) . .
C5 C4 C3 120.0(4) . .
F6 C5 C4 120.2(4) . .
F6 C5 C6 120.2(4) . .
C4 C5 C6 119.5(4) . .
F7 C6 C5 117.1(4) . .
F7 C6 C1 119.9(3) . .
C5 C6 C1 123.0(4) . .
C8 C7 C12 114.7(4) . .
C8 C7 Al1 119.1(3) . .
C12 C7 Al1 126.0(3) . .
F8 C8 C7 119.2(4) . .
F8 C8 C9 116.2(4) . .
C7 C8 C9 124.6(4) . .
F9 C9 C8 121.5(4) . .
F9 C9 C10 119.9(4) . .
C8 C9 C10 118.6(4) . .
F10 C10 C11 120.3(4) . .
F10 C10 C9 120.5(4) . .
C11 C10 C9 119.2(4) . .
C10 C11 F11 119.4(4) . .
C10 C11 C12 120.1(4) . .
F11 C11 C12 120.5(4) . .
F12 C12 C11 117.0(4) . .
F12 C12 C7 120.2(4) . .
C11 C12 C7 122.8(4) . .
C14 C13 C18 114.0(4) . .
C14 C13 Al1 121.3(3) . .
C18 C13 Al1 124.7(3) . .
F17 C14 C13 119.7(4) . .
F17 C14 C15 116.0(4) . .
C13 C14 C15 124.3(4) . .
F16 C15 C16 120.0(4) . .
F16 C15 C14 121.3(4) . .
C16 C15 C14 118.6(4) . .
F15 C16 C17 120.6(4) . .
F15 C16 C15 119.9(4) . .
C17 C16 C15 119.6(4) . .
F14 C17 C16 119.9(4) . .
F14 C17 C18 120.6(4) . .
C16 C17 C18 119.5(4) . .
F13 C18 C13 119.9(4) . .
F13 C18 C17 116.1(4) . .
C13 C18 C17 124.0(4) . .
C24 C19 C20 113.7(4) . .
C24 C19 Al2 122.3(3) . .
C20 C19 Al2 123.9(3) . .
F18 C20 C19 119.4(3) . .
F18 C20 C21 115.8(3) . .
C19 C20 C21 124.9(4) . .
F19 C21 C22 120.4(4) . .
F19 C21 C20 120.9(4) . .
C22 C21 C20 118.7(4) . .
F20 C22 C21 120.1(4) . .
F20 C22 C23 120.5(4) . .
C21 C22 C23 119.4(4) . .
F21 C23 C22 119.9(4) . .
F21 C23 C24 121.4(4) . .
C22 C23 C24 118.7(4) . .
F22 C24 C19 119.8(4) . .
F22 C24 C23 115.5(4) . .
C19 C24 C23 124.6(4) . .
C26 C25 C30 113.6(4) . .
C26 C25 Al2 122.6(3) . .
C30 C25 Al2 123.7(3) . .
F23 C26 C27 116.5(4) . .
F23 C26 C25 119.4(4) . .
C27 C26 C25 124.1(4) . .
F24 C27 C28 119.4(4) . .
F24 C27 C26 121.1(4) . .
C28 C27 C26 119.5(4) . .
F25 C28 C27 121.1(4) . .
F25 C28 C29 119.7(4) . .
C27 C28 C29 119.2(4) . .
F26 C29 C30 121.1(4) . .
F26 C29 C28 120.3(4) . .
C30 C29 C28 118.7(4) . .
F27 C30 C29 115.7(3) . .
F27 C30 C25 119.4(3) . .
C29 C30 C25 124.8(4) . .
C36 C31 C32 113.6(4) . .
C36 C31 Al2 123.6(3) . .
C32 C31 Al2 122.7(3) . .
F28 C32 C33 116.8(4) . .
F28 C32 C31 119.2(4) . .
C33 C32 C31 124.0(4) . .
C34 C33 F29 119.3(5) . .
C34 C33 C32 120.0(5) . .
F29 C33 C32 120.6(5) . .
C33 C34 F30 121.8(6) . .
C33 C34 C35 119.4(4) . .
F30 C34 C35 118.8(6) . .
F31 C35 C36 121.5(5) . .
F31 C35 C34 120.2(4) . .
C36 C35 C34 118.3(5) . .
F32 C36 C31 119.7(4) . .
F32 C36 C35 115.6(4) . .
C31 C36 C35 124.7(4) . .
C42 C37 C38 113.3(4) . .
C42 C37 Al3 120.2(3) . .
C38 C37 Al3 126.4(3) . .
F33 C38 C39 115.8(4) . .
F33 C38 C37 119.3(4) . .
C39 C38 C37 124.9(4) . .
F34 C39 C38 121.1(4) . .
F34 C39 C40 119.8(4) . .
C38 C39 C40 119.2(4) . .
F35 C40 C39 120.7(4) . .
F35 C40 C41 119.5(5) . .
C39 C40 C41 119.8(4) . .
F36 C41 C40 120.5(4) . .
F36 C41 C42 121.4(4) . .
C40 C41 C42 118.1(4) . .
F37 C42 C37 119.3(4) . .
F37 C42 C41 116.0(4) . .
C37 C42 C41 124.7(4) . .
C44 C43 C48 114.9(4) . .
C44 C43 Al3 122.5(3) . .
C48 C43 Al3 122.6(3) . .
F38 C44 C43 120.6(4) . .
F38 C44 C45 115.6(4) . .
C43 C44 C45 123.8(4) . .
F39 C45 C46 120.7(4) . .
F39 C45 C44 120.4(5) . .
C46 C45 C44 119.0(5) . .
F40 C46 C45 120.1(5) . .
F40 C46 C47 120.0(5) . .
C45 C46 C47 119.9(4) . .
F41 C47 C46 120.4(5) . .
F41 C47 C48 120.8(5) . .
C46 C47 C48 118.8(4) . .
F42 C48 C43 119.0(4) . .
F42 C48 C47 117.5(4) . .
C43 C48 C47 123.5(4) . .
C54 C49 C50 113.3(4) . .
C54 C49 Al3 121.5(3) . .
C50 C49 Al3 125.1(3) . .
F43 C50 C51 115.5(4) . .
F43 C50 C49 120.0(4) . .
C51 C50 C49 124.5(4) . .
F44 C51 C50 121.7(5) . .
F44 C51 C52 119.3(5) . .
C50 C51 C52 119.0(4) . .
F45 C52 C53 120.7(5) . .
F45 C52 C51 119.7(5) . .
C53 C52 C51 119.6(4) . .
F46 C53 C52 119.8(4) . .
F46 C53 C54 121.2(4) . .
C52 C53 C54 118.9(4) . .
F47 C54 C53 116.6(4) . .
F47 C54 C49 118.8(4) . .
C53 C54 C49 124.6(4) . .
C68 C55 C56 121.9(4) . .
C68 C55 C62 120.1(3) . .
C56 C55 C62 118.0(4) . .
C61 C56 C57 119.2(4) . .
C61 C56 C55 120.9(4) . .
C57 C56 C55 119.9(4) . .
C58 C57 C56 118.9(5) . .
C59 C58 C57 120.9(5) . .
C58 C59 C60 121.2(5) . .
C61 C60 C59 119.2(5) . .
C60 C61 C56 120.5(5) . .
C63 C62 C67 119.4(4) . .
C63 C62 C55 119.7(4) . .
C67 C62 C55 120.9(4) . .
C64 C63 C62 120.7(4) . .
C63 C64 C65 119.5(5) . .
C64 C65 C66 121.0(4) . .
C65 C66 C67 119.3(4) . .
C62 C67 C66 120.1(4) . .
C69 C68 C73 118.7(4) . .
C69 C68 C55 120.6(4) . .
C73 C68 C55 120.7(4) . .
C70 C69 C68 120.9(4) . .
C69 C70 C71 119.7(5) . .
C72 C71 C70 121.1(5) . .
C73 C72 C71 119.1(5) . .
C72 C73 C68 120.4(4) . .
C87 C74 C75 118.7(4) . .
C87 C74 C81 121.5(4) . .
C75 C74 C81 119.8(4) . .
C80 C75 C76 120.0(4) . .
C80 C75 C74 119.4(4) . .
C76 C75 C74 120.5(4) . .
C77 C76 C75 119.2(5) . .
C78 C77 C76 120.4(5) . .
C77 C78 C79 121.1(5) . .
C80 C79 C78 119.2(6) . .
C79 C80 C75 120.2(5) . .
C86 C81 C82 118.6(4) . .
C86 C81 C74 120.5(4) . .
C82 C81 C74 120.9(4) . .
C83 C82 C81 120.5(4) . .
C82 C83 C84 119.8(4) . .
C83 C84 C85 121.3(4) . .
C86 C85 C84 119.3(4) . .
C85 C86 C81 120.5(4) . .
C88 C87 C92 118.8(4) . .
C88 C87 C74 120.6(4) . .
C92 C87 C74 120.6(4) . .
C89 C88 C87 121.6(4) . .
C88 C89 C90 118.8(5) . .
C91 C90 C89 120.1(4) . .
C92 C91 C90 121.0(4) . .
C91 C92 C87 119.5(4) . .
C2S C1S C6S 120.7(6) . .
C2S C1S C7S 120.1(6) . .
C6S C1S C7S 119.2(6) . .
C3S C2S C1S 120.4(7) . .
C2S C3S C4S 121.8(7) . .
C3S C4S C5S 119.4(6) . .
C6S C5S C4S 118.4(6) . .
C1S C6S C5S 119.3(6) . .
C9S C8S C14S 117.1(11) . .
C9S C8S C13S 121.0(10) . .
C14S C8S C13S 121.9(12) . .
C8S C9S C10S 116.9(8) . .
C11S C10S C9S 116.6(9) . .
C10S C11S C12S 124.2(10) . .
C13S C12S C11S 120.9(11) . .
C12S C13S C8S 120.1(12) . .
C17S C15S C18S 120.7(17) 2_665 .
C17S C15S C16S 117.5(16) 2_665 .
C18S C15S C16S 121.6(16) . .
C17S C16S C15S 117.8(15) . .
C15S C17S C16S 124.7(16) 2_665 .
C20S C19S C21S 109.2(11) . 2_655
C21S C20S C19S 136.3(12) . .
C20S C21S C19S 114.5(13) . 2_655
Al1 F1 Al2 168.56(15) . .
Al3 F2 Al2 173.51(15) . .

loop_
_geom_bond_atom_site_label_1
_geom_bond_atom_site_label_2
_geom_bond_distance
_geom_bond_site_symmetry_2
Al1 F1 1.741(2) .
Al1 C13 1.986(4) .
Al1 C1 2.000(4) .
Al1 C7 2.008(4) .
Al2 F1 1.964(2) .
Al2 F2 1.965(2) .
Al2 C19 1.996(4) .
Al2 C31 2.004(4) .
Al2 C25 2.009(4) .
Al3 F2 1.734(3) .
Al3 C43 1.995(4) .
Al3 C37 1.999(4) .
Al3 C49 2.003(5) .
C1 C2 1.373(6) .
C1 C6 1.386(6) .
C2 F3 1.361(5) .
C2 C3 1.378(6) .
C3 F4 1.352(5) .
C3 C4 1.372(7) .
C4 F5 1.354(5) .
C4 C5 1.361(6) .
C5 F6 1.354(5) .
C5 C6 1.382(6) .
C6 F7 1.356(5) .
C7 C8 1.367(6) .
C7 C12 1.388(6) .
C8 F8 1.366(5) .
C8 C9 1.373(6) .
C9 F9 1.351(5) .
C9 C10 1.391(6) .
C10 F10 1.343(5) .
C10 C11 1.357(7) .
C11 F11 1.357(5) .
C11 C12 1.384(6) .
C12 F12 1.348(5) .
C13 C14 1.378(5) .
C13 C18 1.379(6) .
C14 F17 1.346(5) .
C14 C15 1.396(6) .
C15 F16 1.336(5) .
C15 C16 1.375(7) .
C16 F15 1.339(5) .
C16 C17 1.366(6) .
C17 F14 1.336(5) .
C17 C18 1.389(6) .
C18 F13 1.352(5) .
C19 C24 1.374(6) .
C19 C20 1.378(5) .
C20 F18 1.368(5) .
C20 C21 1.386(5) .
C21 F19 1.348(5) .
C21 C22 1.378(6) .
C22 F20 1.339(5) .
C22 C23 1.379(7) .
C23 F21 1.342(5) .
C23 C24 1.392(6) .
C24 F22 1.360(5) .
C25 C26 1.383(6) .
C25 C30 1.385(6) .
C26 F23 1.355(5) .
C26 C27 1.380(6) .
C27 F24 1.346(5) .
C27 C28 1.377(6) .
C28 F25 1.338(5) .
C28 C29 1.382(6) .
C29 F26 1.348(5) .
C29 C30 1.379(6) .
C30 F27 1.362(5) .
C31 C36 1.373(6) .
C31 C32 1.389(6) .
C32 F28 1.349(5) .
C32 C33 1.378(7) .
C33 C34 1.343(8) .
C33 F29 1.349(6) .
C34 F30 1.354(6) .
C34 C35 1.395(8) .
C35 F31 1.351(6) .
C35 C36 1.380(6) .
C36 F32 1.353(5) .
C37 C42 1.381(6) .
C37 C38 1.389(6) .
C38 F33 1.368(5) .
C38 C39 1.369(6) .
C39 F34 1.358(5) .
C39 C40 1.372(7) .
C40 F35 1.341(5) .
C40 C41 1.386(7) .
C41 F36 1.329(5) .
C41 C42 1.391(6) .
C42 F37 1.361(5) .
C43 C44 1.368(6) .
C43 C48 1.380(6) .
C44 F38 1.348(5) .
C44 C45 1.391(6) .
C45 F39 1.338(6) .
C45 C46 1.360(8) .
C46 F40 1.343(5) .
C46 C47 1.378(8) .
C47 F41 1.343(6) .
C47 C48 1.382(7) .
C48 F42 1.350(6) .
C49 C54 1.389(6) .
C49 C50 1.391(6) .
C50 F43 1.360(5) .
C50 C51 1.363(7) .
C51 F44 1.346(6) .
C51 C52 1.388(8) .
C52 F45 1.353(6) .
C52 C53 1.366(7) .
C53 F46 1.340(5) .
C53 C54 1.375(7) .
C54 F47 1.341(5) .
C55 C68 1.440(6) .
C55 C56 1.443(5) .
C55 C62 1.458(6) .
C56 C61 1.399(6) .
C56 C57 1.426(6) .
C57 C58 1.377(6) .
C58 C59 1.366(8) .
C59 C60 1.392(8) .
C60 C61 1.378(6) .
C62 C63 1.391(6) .
C62 C67 1.392(6) .
C63 C64 1.378(6) .
C64 C65 1.380(7) .
C65 C66 1.386(7) .
C66 C67 1.392(6) .
C68 C69 1.405(6) .
C68 C73 1.412(6) .
C69 C70 1.357(6) .
C70 C71 1.397(7) .
C71 C72 1.387(8) .
C72 C73 1.384(7) .
C74 C87 1.438(6) .
C74 C75 1.446(6) .
C74 C81 1.449(6) .
C75 C80 1.393(7) .
C75 C76 1.405(7) .
C76 C77 1.393(7) .
C77 C78 1.366(9) .
C78 C79 1.398(9) .
C79 C80 1.386(7) .
C81 C86 1.411(6) .
C81 C82 1.424(6) .
C82 C83 1.371(6) .
C83 C84 1.388(6) .
C84 C85 1.397(7) .
C85 C86 1.384(7) .
C87 C88 1.398(6) .
C87 C92 1.410(6) .
C88 C89 1.373(6) .
C89 C90 1.408(7) .
C90 C91 1.383(7) .
C91 C92 1.377(6) .
C1S C2S 1.380(8) .
C1S C6S 1.398(8) .
C1S C7S 1.527(9) .
C2S C3S 1.346(10) .
C3S C4S 1.385(10) .
C4S C5S 1.424(10) .
C5S C6S 1.413(9) .
C8S C9S 1.278(14) .
C8S C14S 1.374(15) .
C8S C13S 1.503(13) .
C9S C10S 1.662(16) .
C10S C11S 1.236(16) .
C11S C12S 1.450(17) .
C12S C13S 1.291(16) .
C15S C17S 1.30(2) 2_665
C15S C18S 1.32(2) .
C15S C16S 1.44(2) .
C16S C17S 1.38(2) .
C17S C15S 1.30(2) 2_665
C19S C20S 1.372(17) .
C19S C21S 1.57(2) 2_655
C20S C21S 1.183(16) .
C21S C19S 1.57(2) 2_655
